data_1524583
loop_
_publ_author_name
'Iandelli, A.'
'Palenzona, A.'

_publ_section_title
;
 On the occurence of the M X2 phases of the rare earths with the IB, IIB
 and IIIB group elements and their crystal structures
;
_journal_name_full 'Journal of the Less-Common Metals'
_journal_page_first 273
_journal_page_last 284
_journal_volume 15
_journal_year 1968
_chemical_formula_sum 'Cd2 Sm'
_space_group_IT_number 164
_symmetry_space_group_name_Hall '-P 3 2"'
_symmetry_space_group_name_H-M 'P -3 m 1'
_cell_angle_alpha 90
_cell_angle_beta 90
_cell_angle_gamma 120
_cell_formula_units_Z 1
_cell_length_a 4.979
_cell_length_b 4.979
_cell_length_c 3.458
_cell_volume 74.240
_citation_journal_id_ASTM JCOMAH
_cod_data_source_file Iandelli_JCOMAH_1968_696.cif
_cod_data_source_block Cd2Sm1
_cod_original_cell_volume 74.24033
_cod_original_formula_sum 'Cd2 Sm1'
_cod_database_code 1524583

loop_
_symmetry_equiv_pos_as_xyz
x,y,z
-y,x-y,z
-x+y,-x,z
y,x,-z
-x,-x+y,-z
x-y,-y,-z
-x,-y,-z
y,-x+y,-z
x-y,x,-z
-y,-x,z
x,x-y,z
-x+y,y,z

loop_
_atom_site_label
_atom_site_type_symbol
_atom_site_fract_x
_atom_site_fract_y
_atom_site_fract_z
_atom_site_occupancy
_atom_site_U_iso_or_equiv
Sm1 Sm 0 0 0 1 0.0
Cd1 Cd 0.3333 0.6667 0.43 1 0.0
